data_2208634
loop_
_publ_author_name
'Yang-Gen Hu'
'Ai-Hua Zheng'
'Gui-Hua Li'

_publ_section_title 3-(4-Methylphenyl)-2-(1-pyridyl)-3<i>H</i>-benzo[4,5]furo[3,2-<i>d</i>]pyrimidin-4-one
_journal_coeditor_code IS2011
_journal_issue 4
_journal_name_full 'Acta Crystallographica Section E'
_journal_page_first o1457
_journal_page_last o1459
_journal_paper_doi 10.1107/S1600536806009238
_journal_volume 62
_journal_year 2006
_chemical_formula_iupac 'C22 H21 N3 O2'
_chemical_formula_moiety 'C22 H21 N3 O2'
_chemical_formula_sum 'C22 H21 N3 O2'
_chemical_formula_weight 359.42
_chemical_melting_point 485
_chemical_name_systematic
;
3-(4-Methylphenyl)-2-(1-pyridyl)-3H-benzo[4,5]furo[3,2-d]pyrimidin-4-one
;
_space_group_IT_number 14
_symmetry_cell_setting monoclinic
_symmetry_space_group_name_Hall '-P 2yn'
_symmetry_space_group_name_H-M 'P 1 21/n 1'
_atom_sites_solution_hydrogens geom
_atom_sites_solution_primary direct
_atom_sites_solution_secondary difmap
_audit_creation_method SHELXL-97
_cell_angle_alpha 90.00
_cell_angle_beta 97.754(2)
_cell_angle_gamma 90.00
_cell_formula_units_Z 4
_cell_length_a 14.4774(12)
_cell_length_b 7.7044(7)
_cell_length_c 16.6859(15)
_cell_measurement_reflns_used 3667
_cell_measurement_temperature 292(2)
_cell_measurement_theta_max 27.34
_cell_measurement_theta_min 2.46
_cell_volume 1844.1(3)
_computing_cell_refinement 'SAINT (Bruker, 2001)'
_computing_data_collection 'SMART (Bruker, 2001)'
_computing_data_reduction SAINT
_computing_molecular_graphics 'SHELXTL (Sheldrick, 2001)'
_computing_publication_material SHELXTL
_computing_structure_refinement 'SHELXL97 (Sheldrick, 1997)'
_computing_structure_solution 'SHELXS97 (Sheldrick, 1997)'
_diffrn_ambient_temperature 292(2)
_diffrn_measured_fraction_theta_full 0.995
_diffrn_measured_fraction_theta_max 0.995
_diffrn_measurement_device_type 'Bruker SMART 4K CCD area-detector'
_diffrn_measurement_method '\f and \w'
_diffrn_radiation_monochromator graphite
_diffrn_radiation_source 'fine-focus sealed tube'
_diffrn_radiation_type MoK\a
_diffrn_radiation_wavelength 0.71073
_diffrn_reflns_av_R_equivalents 0.0519
_diffrn_reflns_av_sigmaI/netI 0.0444
_diffrn_reflns_limit_h_max 18
_diffrn_reflns_limit_h_min -15
_diffrn_reflns_limit_k_max 9
_diffrn_reflns_limit_k_min -9
_diffrn_reflns_limit_l_max 17
_diffrn_reflns_limit_l_min -21
_diffrn_reflns_number 10894
_diffrn_reflns_theta_full 27.00
_diffrn_reflns_theta_max 27.00
_diffrn_reflns_theta_min 1.75
_diffrn_standards_decay_% 0
_diffrn_standards_number 0
_exptl_absorpt_coefficient_mu 0.085
_exptl_absorpt_correction_type none
_exptl_crystal_colour colorless
_exptl_crystal_density_diffrn 1.295
_exptl_crystal_density_method 'not measured'
_exptl_crystal_description block
_exptl_crystal_F_000 760
_exptl_crystal_size_max 0.30
_exptl_crystal_size_mid 0.30
_exptl_crystal_size_min 0.30
_refine_diff_density_max 0.162
_refine_diff_density_min -0.222
_refine_ls_extinction_coef 0.023(2)
_refine_ls_extinction_expression Fc^*^=kFc[1+0.001xFc^2^\l^3^/sin(2\q)]^-1/4^
_refine_ls_extinction_method SHELXL97
_refine_ls_goodness_of_fit_ref 0.977
_refine_ls_hydrogen_treatment constr
_refine_ls_matrix_type full
_refine_ls_number_parameters 246
_refine_ls_number_reflns 3995
_refine_ls_number_restraints 0
_refine_ls_restrained_S_all 0.977
_refine_ls_R_factor_all 0.0582
_refine_ls_R_factor_gt 0.0434
_refine_ls_shift/su_max 0.000
_refine_ls_shift/su_mean 0.000
_refine_ls_structure_factor_coef Fsqd
_refine_ls_weighting_details 'calc w=1/[\s^2^(Fo^2^)+(0.0668P)^2^] where P=(Fo^2^+2Fc^2^)/3'
_refine_ls_weighting_scheme calc
_refine_ls_wR_factor_gt 0.1099
_refine_ls_wR_factor_ref 0.1166
_reflns_number_gt 2960
_reflns_number_total 3995
_reflns_threshold_expression I>2\s(I)
_cod_data_source_file is2011.cif
_cod_data_source_block I
_cod_depositor_comments
;
The following automatic conversions were performed:
'_symmetry_cell_setting' value 'Monoclinic' changed to 'monoclinic'
according to '/home/saulius/struct/CIF-dictionaries/cif_core.dic'
dictionary named 'cif_core.dic' version 2.4.1 from 2010-06-29.

Automatic conversion script
Id: cif_fix_enum 1527 2010-12-29 10:47:43Z saulius 

The following automatic conversions were performed:

'_symmetry_cell_setting' value 'Monoclinic' changed to 'monoclinic'
according to /home/saulius/struct/CIF-dictionaries/cif_core.dic
dictionary named 'cif_core.dic' version 2.4.1 from 2010-06-29.

Automatic conversion script
Id: cif_fix_values 1715 2011-07-08 13:25:40Z adriana 
;
_cod_original_sg_symbol_H-M 'P 21/n '
_cod_database_code 2208634
_cod_database_fobs_code 2208634

loop_
_symmetry_equiv_pos_as_xyz
'x, y, z'
'-x+1/2, y+1/2, -z+1/2'
'-x, -y, -z'
'x-1/2, -y-1/2, z-1/2'

loop_
_atom_site_type_symbol
_atom_site_label
_atom_site_fract_x
_atom_site_fract_y
_atom_site_fract_z
_atom_site_U_iso_or_equiv
_atom_site_adp_type
_atom_site_calc_flag
_atom_site_refinement_flags
_atom_site_occupancy
C C1 0.98557(10) 0.89048(19) 0.20666(9) 0.0568(4) Uani d . 1
H H1A 0.9978 0.9666 0.2532 0.068 Uiso calc R 1
H H1B 0.9222 0.8475 0.2040 0.068 Uiso calc R 1
C C2 0.99595(12) 0.9902(2) 0.13075(12) 0.0739(5) Uani d . 1
H H2A 0.9526 1.0869 0.1252 0.089 Uiso calc R 1
H H2B 0.9812 0.9152 0.0841 0.089 Uiso calc R 1
C C3 1.09500(12) 1.0577(2) 0.13374(11) 0.0722(5) Uani d . 1
H H3A 1.1025 1.1123 0.0826 0.087 Uiso calc R 1
H H3B 1.1071 1.1443 0.1761 0.087 Uiso calc R 1
C C4 1.16384(10) 0.9096(2) 0.15014(9) 0.0592(4) Uani d . 1
H H4A 1.1578 0.8326 0.1037 0.071 Uiso calc R 1
H H4B 1.2268 0.9557 0.1576 0.071 Uiso calc R 1
C C5 1.14794(9) 0.8077(2) 0.22439(8) 0.0528(4) Uani d . 1
H H5A 1.1908 0.7104 0.2315 0.063 Uiso calc R 1
H H5B 1.1598 0.8812 0.2718 0.063 Uiso calc R 1
C C6 1.03427(8) 0.61595(16) 0.27083(7) 0.0382(3) Uani d . 1
C C14 0.92818(9) 0.37540(17) 0.29687(8) 0.0434(3) Uani d . 1
C C15 0.99067(9) 0.36340(17) 0.36989(7) 0.0415(3) Uani d . 1
C C16 1.06770(8) 0.46433(17) 0.38684(7) 0.0393(3) Uani d . 1
C C17 1.11222(9) 0.41024(17) 0.46557(7) 0.0418(3) Uani d . 1
C C22 1.19169(10) 0.45896(19) 0.51785(8) 0.0502(4) Uani d . 1
H H22 1.2309 0.5461 0.5037 0.060 Uiso calc R 1
C C21 1.21030(10) 0.3741(2) 0.59100(8) 0.0566(4) Uani d . 1
H H21 1.2628 0.4045 0.6267 0.068 Uiso calc R 1
C C20 1.15168(11) 0.2437(2) 0.61234(9) 0.0579(4) Uani d . 1
H H20 1.1661 0.1890 0.6621 0.069 Uiso calc R 1
C C19 1.07341(11) 0.19333(19) 0.56228(8) 0.0539(4) Uani d . 1
H H19 1.0345 0.1061 0.5767 0.065 Uiso calc R 1
C C18 1.05552(9) 0.27903(17) 0.48931(8) 0.0441(3) Uani d . 1
C C7 0.90211(8) 0.52632(16) 0.16850(7) 0.0381(3) Uani d . 1
C C12 0.93833(9) 0.46096(18) 0.10260(8) 0.0441(3) Uani d . 1
H H12 0.9974 0.4114 0.1088 0.053 Uiso calc R 1
C C11 0.88597(10) 0.46976(19) 0.02711(8) 0.0496(4) Uani d . 1
H H11 0.9105 0.4253 -0.0174 0.060 Uiso calc R 1
C C10 0.79806(10) 0.54313(19) 0.01613(8) 0.0489(3) Uani d . 1
C C9 0.76312(9) 0.60688(19) 0.08365(8) 0.0489(3) Uani d . 1
H H9 0.7041 0.6568 0.0776 0.059 Uiso calc R 1
C C8 0.81392(9) 0.59794(18) 0.15939(8) 0.0451(3) Uani d . 1
H H8 0.7890 0.6399 0.2042 0.054 Uiso calc R 1
C C13 0.74067(12) 0.5483(2) -0.06649(9) 0.0703(5) Uani d . 1
H H13A 0.7812 0.5626 -0.1071 0.106 Uiso calc R 1
H H13B 0.6978 0.6438 -0.0690 0.106 Uiso calc R 1
H H13C 0.7066 0.4417 -0.0758 0.106 Uiso calc R 1
N N3 1.09122(7) 0.59430(14) 0.33739(6) 0.0410(3) Uani d . 1
N N2 0.95590(7) 0.51259(14) 0.24810(6) 0.0390(3) Uani d . 1
N N1 1.05135(7) 0.74362(14) 0.21580(6) 0.0421(3) Uani d . 1
O O1 0.86125(7) 0.28385(14) 0.27402(6) 0.0606(3) Uani d . 1
O O2 0.98035(6) 0.24643(12) 0.43062(5) 0.0489(3) Uani d . 1

loop_
_atom_site_aniso_label
_atom_site_aniso_U_11
_atom_site_aniso_U_22
_atom_site_aniso_U_33
_atom_site_aniso_U_12
_atom_site_aniso_U_13
_atom_site_aniso_U_23
C1 0.0496(8) 0.0436(8) 0.0775(10) -0.0011(6) 0.0097(7) 0.0093(7)
C2 0.0670(10) 0.0593(11) 0.0929(13) -0.0016(8) 0.0014(9) 0.0322(9)
C3 0.0752(11) 0.0598(11) 0.0818(12) -0.0134(8) 0.0118(9) 0.0266(9)
C4 0.0560(9) 0.0663(10) 0.0564(9) -0.0175(8) 0.0114(7) 0.0097(8)
C5 0.0424(7) 0.0638(10) 0.0506(8) -0.0128(7) 0.0009(6) 0.0104(7)
C6 0.0351(6) 0.0387(7) 0.0409(7) -0.0012(5) 0.0060(5) 0.0022(5)
C14 0.0423(7) 0.0450(8) 0.0433(7) -0.0050(6) 0.0068(6) 0.0043(6)
C15 0.0457(7) 0.0398(7) 0.0396(7) -0.0005(6) 0.0078(6) 0.0066(5)
C16 0.0397(7) 0.0395(7) 0.0390(7) 0.0026(5) 0.0067(5) 0.0021(5)
C17 0.0446(7) 0.0424(7) 0.0387(7) 0.0083(6) 0.0070(6) 0.0019(5)
C22 0.0474(8) 0.0562(9) 0.0458(8) 0.0058(6) 0.0021(6) -0.0004(6)
C21 0.0567(9) 0.0680(10) 0.0431(8) 0.0144(8) -0.0008(6) -0.0025(7)
C20 0.0743(10) 0.0603(10) 0.0390(8) 0.0247(8) 0.0072(7) 0.0061(6)
C19 0.0707(10) 0.0460(8) 0.0466(8) 0.0106(7) 0.0137(7) 0.0081(6)
C18 0.0499(8) 0.0418(7) 0.0410(7) 0.0082(6) 0.0071(6) 0.0023(6)
C7 0.0367(6) 0.0402(7) 0.0365(7) -0.0041(5) 0.0021(5) 0.0048(5)
C12 0.0381(7) 0.0493(8) 0.0454(8) 0.0014(6) 0.0077(6) 0.0036(6)
C11 0.0525(8) 0.0563(9) 0.0410(7) -0.0042(7) 0.0097(6) -0.0002(6)
C10 0.0515(8) 0.0482(8) 0.0443(8) -0.0081(6) -0.0037(6) 0.0089(6)
C9 0.0399(7) 0.0488(8) 0.0556(8) 0.0027(6) -0.0017(6) 0.0060(6)
C8 0.0392(7) 0.0492(8) 0.0473(7) 0.0005(6) 0.0071(6) -0.0017(6)
C13 0.0726(10) 0.0795(12) 0.0527(9) -0.0076(9) -0.0140(8) 0.0082(8)
N3 0.0383(6) 0.0433(6) 0.0406(6) -0.0024(5) 0.0024(5) 0.0059(5)
N2 0.0359(5) 0.0426(6) 0.0381(6) -0.0037(4) 0.0032(4) 0.0050(4)
N1 0.0377(6) 0.0438(6) 0.0439(6) -0.0053(5) 0.0022(5) 0.0108(5)
O1 0.0568(6) 0.0664(7) 0.0562(6) -0.0262(5) -0.0009(5) 0.0110(5)
O2 0.0554(6) 0.0463(6) 0.0449(5) -0.0052(4) 0.0064(4) 0.0104(4)

loop_
_atom_type_symbol
_atom_type_description
_atom_type_scat_dispersion_real
_atom_type_scat_dispersion_imag
_atom_type_scat_source
C C 0.0033 0.0016 'International Tables Vol C Tables 4.2.6.8 and 6.1.1.4'
H H 0.0000 0.0000 'International Tables Vol C Tables 4.2.6.8 and 6.1.1.4'
N N 0.0061 0.0033 'International Tables Vol C Tables 4.2.6.8 and 6.1.1.4'
O O 0.0106 0.0060 'International Tables Vol C Tables 4.2.6.8 and 6.1.1.4'

loop_
_geom_angle_atom_site_label_1
_geom_angle_atom_site_label_2
_geom_angle_atom_site_label_3
_geom_angle
_geom_angle_publ_flag
N1 C1 C2 110.02(12) yes
N1 C1 H1A 109.7 ?
C2 C1 H1A 109.7 ?
N1 C1 H1B 109.7 ?
C2 C1 H1B 109.7 ?
H1A C1 H1B 108.2 ?
C1 C2 C3 110.35(14) ?
C1 C2 H2A 109.6 ?
C3 C2 H2A 109.6 ?
C1 C2 H2B 109.6 ?
C3 C2 H2B 109.6 ?
H2A C2 H2B 108.1 ?
C4 C3 C2 110.04(13) no
C4 C3 H3A 109.7 ?
C2 C3 H3A 109.7 ?
C4 C3 H3B 109.7 ?
C2 C3 H3B 109.7 ?
H3A C3 H3B 108.2 ?
C5 C4 C3 111.73(13) ?
C5 C4 H4A 109.3 ?
C3 C4 H4A 109.3 ?
C5 C4 H4B 109.3 ?
C3 C4 H4B 109.3 ?
H4A C4 H4B 107.9 ?
N1 C5 C4 110.02(11) yes
N1 C5 H5A 109.7 ?
C4 C5 H5A 109.7 ?
N1 C5 H5B 109.7 ?
C4 C5 H5B 109.7 ?
H5A C5 H5B 108.2 ?
N3 C6 N1 120.37(10) yes
N3 C6 N2 123.83(11) yes
N1 C6 N2 115.76(10) yes
O1 C14 C15 128.27(12) yes
O1 C14 N2 121.65(11) yes
C15 C14 N2 110.04(10) yes
C16 C15 O2 112.87(11) yes
C16 C15 C14 123.51(12) ?
O2 C15 C14 123.61(11) ?
C15 C16 N3 123.87(11) yes
C15 C16 C17 106.10(11) ?
N3 C16 C17 129.97(12) yes
C18 C17 C22 118.97(12) ?
C18 C17 C16 105.09(11) ?
C22 C17 C16 135.94(13) ?
C21 C22 C17 118.10(14) ?
C21 C22 H22 120.9 ?
C17 C22 H22 120.9 ?
C22 C21 C20 121.03(14) ?
C22 C21 H21 119.5 ?
C20 C21 H21 119.5 ?
C19 C20 C21 122.07(13) ?
C19 C20 H20 119.0 ?
C21 C20 H20 119.0 ?
C20 C19 C18 116.38(15) ?
C20 C19 H19 121.8 ?
C18 C19 H19 121.8 ?
C19 C18 O2 125.01(13) yes
C19 C18 C17 123.44(13) ?
O2 C18 C17 111.55(11) yes
C12 C7 C8 120.33(12) ?
C12 C7 N2 119.33(11) ?
C8 C7 N2 120.29(11) yes
C7 C12 C11 119.30(12) ?
C7 C12 H12 120.4 ?
C11 C12 H12 120.4 ?
C12 C11 C10 121.54(13) ?
C12 C11 H11 119.2 ?
C10 C11 H11 119.2 ?
C11 C10 C9 117.90(12) ?
C11 C10 C13 120.99(14) ?
C9 C10 C13 121.08(13) ?
C8 C9 C10 121.38(12) ?
C8 C9 H9 119.3 ?
C10 C9 H9 119.3 ?
C9 C8 C7 119.54(12) ?
C9 C8 H8 120.2 ?
C7 C8 H8 120.2 ?
C10 C13 H13A 109.5 ?
C10 C13 H13B 109.5 ?
H13A C13 H13B 109.5 ?
C10 C13 H13C 109.5 ?
H13A C13 H13C 109.5 ?
H13B C13 H13C 109.5 ?
C6 N3 C16 115.31(10) yes
C6 N2 C14 123.33(10) yes
C6 N2 C7 121.57(10) ?
C14 N2 C7 114.80(9) ?
C6 N1 C5 115.10(10) yes
C6 N1 C1 116.20(10) ?
C5 N1 C1 110.18(11) ?
C15 O2 C18 104.38(10) yes

loop_
_geom_bond_atom_site_label_1
_geom_bond_atom_site_label_2
_geom_bond_distance
_geom_bond_publ_flag
C1 N1 1.4735(18) yes
C1 C2 1.506(2) no
C1 H1A 0.9700 ?
C1 H1B 0.9700 ?
C2 C3 1.520(2) ?
C2 H2A 0.9700 ?
C2 H2B 0.9700 ?
C3 C4 1.516(2) ?
C3 H3A 0.9700 ?
C3 H3B 0.9700 ?
C4 C5 1.5103(19) ?
C4 H4A 0.9700 ?
C4 H4B 0.9700 ?
C5 N1 1.4715(16) yes
C5 H5A 0.9700 ?
C5 H5B 0.9700 ?
C6 N3 1.3015(15) yes
C6 N1 1.3904(16) yes
C6 N2 1.3961(15) yes
C14 O1 1.2174(15) yes
C14 C15 1.4193(17) ?
C14 N2 1.4243(16) yes
C15 C16 1.3576(17) ?
C15 O2 1.3791(15) yes
C16 N3 1.3694(16) yes
C16 C17 1.4444(17) ?
C17 C18 1.3930(19) ?
C17 C22 1.3981(18) ?
C22 C21 1.379(2) ?
C22 H22 0.9300 ?
C21 C20 1.392(2) ?
C21 H21 0.9300 ?
C20 C19 1.370(2) ?
C20 H20 0.9300 ?
C19 C18 1.3785(18) ?
C19 H19 0.9300 ?
C18 O2 1.3852(15) yes
C7 C12 1.3759(18) ?
C7 C8 1.3803(17) ?
C7 N2 1.4501(15) yes
C12 C11 1.3814(18) ?
C12 H12 0.9300 ?
C11 C10 1.382(2) ?
C11 H11 0.9300 ?
C10 C9 1.386(2) ?
C10 C13 1.5111(19) ?
C9 C8 1.3755(17) ?
C9 H9 0.9300 ?
C8 H8 0.9300 ?
C13 H13A 0.9600 ?
C13 H13B 0.9600 ?
C13 H13C 0.9600 ?

loop_
_geom_hbond_atom_site_label_D
_geom_hbond_atom_site_label_H
_geom_hbond_atom_site_label_A
_geom_hbond_site_symmetry_A
_geom_hbond_distance_DH
_geom_hbond_distance_HA
_geom_hbond_distance_DA
_geom_hbond_angle_DHA
C8 H8 O1 2_655 0.93 2.51 3.2369(16) 135

loop_
_geom_torsion_atom_site_label_1
_geom_torsion_atom_site_label_2
_geom_torsion_atom_site_label_3
_geom_torsion_atom_site_label_4
_geom_torsion
_geom_torsion_publ_flag
N1 C1 C2 C3 -59.02(19) no
C1 C2 C3 C4 54.0(2) ?
C2 C3 C4 C5 -52.98(19) ?
C3 C4 C5 N1 56.25(18) ?
O1 C14 C15 C16 174.74(14) ?
N2 C14 C15 C16 -3.14(18) yes
O1 C14 C15 O2 -4.3(2) ?
N2 C14 C15 O2 177.82(11) yes
O2 C15 C16 N3 -177.53(11) yes
C14 C15 C16 N3 3.3(2) ?
O2 C15 C16 C17 -0.17(15) ?
C14 C15 C16 C17 -179.30(12) ?
C15 C16 C17 C18 -0.47(14) ?
N3 C16 C17 C18 176.67(13) ?
C15 C16 C17 C22 -179.60(15) ?
N3 C16 C17 C22 -2.5(2) ?
C18 C17 C22 C21 0.00(19) ?
C16 C17 C22 C21 179.03(14) ?
C17 C22 C21 C20 0.0(2) ?
C22 C21 C20 C19 0.1(2) ?
C21 C20 C19 C18 -0.1(2) ?
C20 C19 C18 O2 179.72(12) yes
C20 C19 C18 C17 0.0(2) ?
C22 C17 C18 C19 0.0(2) ?
C16 C17 C18 C19 -179.29(12) ?
C22 C17 C18 O2 -179.73(11) yes
C16 C17 C18 O2 0.96(14) yes
C8 C7 C12 C11 0.8(2) ?
N2 C7 C12 C11 178.22(11) ?
C7 C12 C11 C10 0.2(2) ?
C12 C11 C10 C9 -0.6(2) ?
C12 C11 C10 C13 -178.62(13) ?
C11 C10 C9 C8 0.0(2) ?
C13 C10 C9 C8 178.06(13) ?
C10 C9 C8 C7 0.9(2) ?
C12 C7 C8 C9 -1.35(19) ?
N2 C7 C8 C9 -178.73(12) yes
N1 C6 N3 C16 -179.70(11) yes
N2 C6 N3 C16 -2.19(17) ?
C15 C16 N3 C6 -0.44(18) ?
C17 C16 N3 C6 -177.13(12) ?
N3 C6 N2 C14 2.12(19) yes
N1 C6 N2 C14 179.74(11) ?
N3 C6 N2 C7 -171.28(11) ?
N1 C6 N2 C7 6.34(17) yes
O1 C14 N2 C6 -177.44(12) ?
C15 C14 N2 C6 0.60(17) ?
O1 C14 N2 C7 -3.63(18) ?
C15 C14 N2 C7 174.42(10) ?
C12 C7 N2 C6 73.26(15) ?
C8 C7 N2 C6 -109.33(14) ?
C12 C7 N2 C14 -100.67(14) ?
C8 C7 N2 C14 76.74(14) ?
N3 C6 N1 C5 18.96(17) yes
N2 C6 N1 C5 -158.75(11) ?
N3 C6 N1 C1 -111.98(13) ?
N2 C6 N1 C1 70.32(15) ?
C4 C5 N1 C6 165.73(12) ?
C4 C5 N1 C1 -60.50(16) no
C2 C1 N1 C6 -164.39(12) ?
C2 C1 N1 C5 62.40(15) ?
C16 C15 O2 C18 0.74(14) ?
C14 C15 O2 C18 179.87(12) yes
C19 C18 O2 C15 179.21(13) ?
C17 C18 O2 C15 -1.05(13) yes

loop_
_cod_related_entry_id
_cod_related_entry_database
_cod_related_entry_code
1 ChemSpider 21128521
